data_4083888
loop_
_publ_author_name
'Nelson, David J.'
'Nahra, Fady'
'Patrick, Scott R.'
'Cordes, David B.'
'Slawin, Alexandra M. Z.'
'Nolan, Steven P.'

_publ_section_title
;
 Exploring the Coordination of Cyclic Selenoureas to Gold(I)
;
_journal_name_full Organometallics
_journal_page_first 140702161847002
_journal_paper_doi 10.1021/om500610w
_journal_year 2014
_chemical_formula_moiety 'C21 H26 Au Cl N2 Se'
_chemical_formula_sum 'C21 H26 Au Cl N2 Se'
_chemical_formula_weight 617.83
_space_group_IT_number 15
_symmetry_cell_setting monoclinic
_symmetry_Int_Tables_number 15
_symmetry_space_group_name_Hall '-I 2ya'
_symmetry_space_group_name_H-M 'I 1 2/a 1'
_atom_sites_solution_hydrogens geom
_atom_sites_solution_primary direct
_atom_sites_solution_secondary difmap
_cell_angle_alpha 90.0000
_cell_angle_beta 97.754(3)
_cell_angle_gamma 90.0000
_cell_formula_units_Z 8
_cell_length_a 13.3275(12)
_cell_length_b 7.9823(6)
_cell_length_c 41.362(4)
_cell_measurement_reflns_used 7289
_cell_measurement_temperature 173
_cell_measurement_theta_max 25.35
_cell_measurement_theta_min 1.99
_cell_volume 4360.0(7)
_computing_cell_refinement 'CrystalClear-SM Expert 2.1 b29'
_computing_data_collection 'CrystalClear-SM Expert 2.1 b29 (Rigaku, 2013)'
_computing_data_reduction 'CrystalClear-SM Expert 2.1 b29'
_computing_molecular_graphics 'CrystalStructure 4.1'
_computing_publication_material 'CrystalStructure 4.1 (Rigaku, 2013)'
_computing_structure_refinement 'SHELXL-2013 (Sheldrick, 2013)'
_computing_structure_solution 'DIRDIF99-PATTY (Gould, et al., 1999)'
_diffrn_ambient_temperature 173
_diffrn_detector_area_resol_mean 5.811
_diffrn_measured_fraction_theta_full 0.999
_diffrn_measured_fraction_theta_max 0.998
_diffrn_measurement_device_type 'Rigaku XtaLAB P200'
_diffrn_measurement_method \w
_diffrn_radiation_type 'Mo K\a'
_diffrn_radiation_wavelength 0.71075
_diffrn_reflns_av_R_equivalents 0.0390
_diffrn_reflns_Laue_measured_fraction_full 0.999
_diffrn_reflns_Laue_measured_fraction_max 0.998
_diffrn_reflns_limit_h_max 16
_diffrn_reflns_limit_h_min -16
_diffrn_reflns_limit_k_max 9
_diffrn_reflns_limit_k_min -9
_diffrn_reflns_limit_l_max 49
_diffrn_reflns_limit_l_min -49
_diffrn_reflns_number 25621
_diffrn_reflns_point_group_measured_fraction_full 0.999
_diffrn_reflns_point_group_measured_fraction_max 0.998
_diffrn_reflns_theta_full 25.242
_diffrn_reflns_theta_max 25.401
_diffrn_reflns_theta_min 0.994
_diffrn_standards_number 0
_exptl_absorpt_coefficient_mu 8.571
_exptl_absorpt_correction_T_max 0.773
_exptl_absorpt_correction_T_min 0.476
_exptl_absorpt_correction_type multi-scan
_exptl_absorpt_process_details 'REQAB (Rigaku, 1998)'
_exptl_crystal_colour yellow
_exptl_crystal_density_diffrn 1.882
_exptl_crystal_density_method 'not measured'
_exptl_crystal_description platelet
_exptl_crystal_F_000 2368.00
_exptl_crystal_size_max 0.210
_exptl_crystal_size_mid 0.150
_exptl_crystal_size_min 0.030
_refine_diff_density_max 0.85
_refine_diff_density_min -0.58
_refine_ls_extinction_method none
_refine_ls_goodness_of_fit_ref 1.010
_refine_ls_hydrogen_treatment constr
_refine_ls_number_parameters 241
_refine_ls_number_reflns 4009
_refine_ls_number_restraints 0
_refine_ls_R_factor_gt 0.0164
_refine_ls_shift/su_max 0.003
_refine_ls_structure_factor_coef Fsqd
_refine_ls_weighting_details 'w = 1/[\s^2^(Fo^2^)+(0.0233P)^2^+0.0000P] where P=(Fo^2^+2Fc^2^)/3'
_refine_ls_weighting_scheme calc
_refine_ls_wR_factor_ref 0.0424
_reflns_number_gt 3552
_reflns_number_total 4009
_reflns_threshold_expression F^2^>2.0\s(F^2^)
_cod_data_source_file om500610w_si_002.cif
_cod_data_source_block 2j
_cod_database_code 4083888

loop_
_symmetry_equiv_pos_site_id
_symmetry_equiv_pos_as_xyz
1 +X,+Y,+Z
2 1/2-X,+Y,-Z
3 -X,-Y,-Z
4 1/2+X,-Y,+Z
5 1/2+X,1/2+Y,1/2+Z
6 -X,1/2+Y,1/2-Z
7 1/2-X,1/2-Y,1/2-Z
8 +X,1/2-Y,1/2+Z

loop_
_atom_site_label
_atom_site_type_symbol
_atom_site_fract_x
_atom_site_fract_y
_atom_site_fract_z
_atom_site_U_iso_or_equiv
_atom_site_adp_type
_atom_site_occupancy
_atom_site_site_symmetry_multiplicity
_atom_site_site_symmetry_order
_atom_site_calc_flag
_atom_site_refinement_flags
Au1 Au 0.19395(2) 1.24546(2) 0.14229(2) 0.02993(5) Uani 1 8 0 d .
Se1 Se 0.13071(2) 1.05689(3) 0.10051(2) 0.03665(7) Uani 1 8 0 d .
Cl1 Cl 0.26198(5) 1.44508(8) 0.17796(2) 0.04408(16) Uani 1 8 0 d .
N2 N 0.05058(14) 0.8754(2) 0.15209(5) 0.0286(4) Uani 1 8 0 d .
N5 N 0.03204(18) 0.7524(2) 0.10414(6) 0.0344(5) Uani 1 8 0 d .
C1 C 0.06683(17) 0.8874(3) 0.12127(6) 0.0284(5) Uani 1 8 0 d .
C3 C 0.0009(2) 0.7149(4) 0.15813(7) 0.0412(7) Uani 1 8 0 d .
C4 C -0.0129(2) 0.6307(4) 0.12480(6) 0.0405(6) Uani 1 8 0 d .
C6 C 0.06025(17) 1.0058(3) 0.17648(5) 0.0266(5) Uani 1 8 0 d .
C7 C -0.01212(17) 1.1339(3) 0.17412(6) 0.0309(5) Uani 1 8 0 d .
C8 C -0.0047(2) 1.2513(3) 0.19917(7) 0.0346(6) Uani 1 8 0 d .
C9 C 0.0706(2) 1.2412(3) 0.22587(7) 0.0334(6) Uani 1 8 0 d .
C10 C 0.13952(17) 1.1117(3) 0.22744(6) 0.0292(5) Uani 1 8 0 d .
C11 C 0.13634(17) 0.9916(3) 0.20298(5) 0.0270(5) Uani 1 8 0 d .
C12 C -0.09508(19) 1.1461(4) 0.14571(7) 0.0447(7) Uani 1 8 0 d .
C13 C 0.0762(2) 1.3700(4) 0.25283(8) 0.0518(8) Uani 1 8 0 d .
C14 C 0.2126(2) 0.8521(3) 0.20542(7) 0.0398(6) Uani 1 8 0 d .
C15 C 0.0361(2) 0.7320(3) 0.06995(7) 0.0351(6) Uani 1 8 0 d .
C16 C -0.0466(2) 0.7873(3) 0.04781(7) 0.0386(6) Uani 1 8 0 d .
C17 C -0.0386(2) 0.7739(4) 0.01476(8) 0.0451(7) Uani 1 8 0 d .
C18 C 0.0462(2) 0.7074(4) 0.00353(7) 0.0431(7) Uani 1 8 0 d .
C19 C 0.1251(2) 0.6522(4) 0.02639(6) 0.0416(6) Uani 1 8 0 d .
C20 C 0.12218(19) 0.6635(3) 0.05969(6) 0.0360(6) Uani 1 8 0 d .
C21 C -0.1391(2) 0.8604(4) 0.05944(8) 0.0535(8) Uani 1 8 0 d .
C22 C 0.0538(3) 0.6952(5) -0.03256(7) 0.0589(8) Uani 1 8 0 d .
C23 C 0.2111(2) 0.6072(4) 0.08366(7) 0.0489(7) Uani 1 8 0 d .
H3A H -0.06522 0.734 0.16593 0.0494 Uiso 1 8 0 calc R
H3B H 0.04418 0.64638 0.1744 0.0494 Uiso 1 8 0 calc R
H4A H 0.02324 0.52212 0.12552 0.0486 Uiso 1 8 0 calc R
H4B H -0.08542 0.61207 0.11683 0.0486 Uiso 1 8 0 calc R
H8 H -0.05216 1.34053 0.19801 0.0415 Uiso 1 8 0 calc R
H10 H 0.19064 1.10424 0.24576 0.0350 Uiso 1 8 0 calc R
H12A H -0.14041 1.2389 0.14932 0.0537 Uiso 1 8 0 calc R
H12B H -0.13355 1.04113 0.14366 0.0537 Uiso 1 8 0 calc R
H12C H -0.06532 1.16618 0.12565 0.0537 Uiso 1 8 0 calc R
H13A H 0.09979 1.4769 0.24497 0.0622 Uiso 1 8 0 calc R
H13B H 0.12357 1.33163 0.27156 0.0622 Uiso 1 8 0 calc R
H13C H 0.0089 1.38495 0.25946 0.0622 Uiso 1 8 0 calc R
H14A H 0.1868 0.75612 0.21655 0.0477 Uiso 1 8 0 calc R
H14B H 0.27632 0.89056 0.21782 0.0477 Uiso 1 8 0 calc R
H14C H 0.22457 0.81857 0.18346 0.0477 Uiso 1 8 0 calc R
H17 H -0.09322 0.81166 -0.00066 0.0541 Uiso 1 8 0 calc R
H19 H 0.18329 0.60497 0.01894 0.0500 Uiso 1 8 0 calc R
H21A H -0.17371 0.77344 0.07052 0.0642 Uiso 1 8 0 calc R
H21B H -0.18495 0.90304 0.04073 0.0642 Uiso 1 8 0 calc R
H21C H -0.11921 0.95227 0.07467 0.0642 Uiso 1 8 0 calc R
H22A H -0.00199 0.75792 -0.04488 0.0707 Uiso 1 8 0 calc R
H22B H 0.04963 0.57736 -0.03929 0.0707 Uiso 1 8 0 calc R
H22C H 0.11852 0.74227 -0.0369 0.0707 Uiso 1 8 0 calc R
H23A H 0.24284 0.70489 0.09523 0.0587 Uiso 1 8 0 calc R
H23B H 0.26062 0.55074 0.07193 0.0587 Uiso 1 8 0 calc R
H23C H 0.18778 0.52957 0.09941 0.0587 Uiso 1 8 0 calc R

loop_
_atom_site_aniso_label
_atom_site_aniso_U_11
_atom_site_aniso_U_22
_atom_site_aniso_U_33
_atom_site_aniso_U_12
_atom_site_aniso_U_13
_atom_site_aniso_U_23
Au1 0.02872(7) 0.02564(7) 0.03566(7) -0.00265(4) 0.00521(5) 0.00036(4)
Se1 0.04309(14) 0.03845(16) 0.02850(13) -0.01213(12) 0.00511(10) 0.00102(11)
Cl1 0.0447(4) 0.0332(4) 0.0551(4) -0.0083(3) 0.0096(3) -0.0126(3)
N2 0.0297(10) 0.0291(11) 0.0280(11) -0.0078(9) 0.0070(8) -0.0047(9)
N5 0.0408(13) 0.0337(13) 0.0296(12) -0.0124(9) 0.0082(10) -0.0087(9)
C1 0.0254(12) 0.0316(14) 0.0284(13) -0.0025(10) 0.0041(10) -0.0021(10)
C3 0.0514(18) 0.0375(15) 0.0364(16) -0.0196(13) 0.0124(13) -0.0073(12)
C4 0.0463(16) 0.0386(16) 0.0381(15) -0.0153(13) 0.0111(12) -0.0039(12)
C6 0.0287(12) 0.0268(13) 0.0258(12) -0.0055(10) 0.0090(10) -0.0048(10)
C7 0.0251(12) 0.0341(14) 0.0343(14) -0.0031(11) 0.0071(10) 0.0001(11)
C8 0.0279(14) 0.0321(16) 0.0458(17) 0.0027(10) 0.0119(12) -0.0046(11)
C9 0.0285(14) 0.0354(16) 0.0387(16) -0.0060(10) 0.0134(12) -0.0097(11)
C10 0.0273(12) 0.0333(14) 0.0281(13) -0.0039(11) 0.0079(10) -0.0030(10)
C11 0.0265(12) 0.0274(13) 0.0284(12) -0.0038(10) 0.0087(10) -0.0012(10)
C12 0.0319(14) 0.0533(19) 0.0474(17) 0.0054(13) -0.0004(12) -0.0023(14)
C13 0.0413(16) 0.057(2) 0.0581(19) 0.0032(14) 0.0088(14) -0.0300(16)
C14 0.0405(15) 0.0368(16) 0.0406(15) 0.0069(12) 0.0002(12) -0.0064(12)
C15 0.0400(15) 0.0365(16) 0.0287(14) -0.0083(11) 0.0046(12) -0.0079(11)
C16 0.0372(15) 0.0375(15) 0.0393(16) -0.0029(12) -0.0014(12) -0.0067(12)
C17 0.0444(17) 0.0462(18) 0.0411(18) -0.0005(13) -0.0074(14) -0.0005(13)
C18 0.0552(18) 0.0453(16) 0.0281(15) -0.0050(15) 0.0027(13) -0.0009(13)
C19 0.0472(16) 0.0460(18) 0.0329(15) 0.0047(14) 0.0098(12) -0.0006(13)
C20 0.0398(14) 0.0389(16) 0.0291(14) -0.0008(12) 0.0043(11) -0.0005(12)
C21 0.0405(16) 0.059(2) 0.0595(19) 0.0031(15) 0.0027(14) -0.0054(16)
C22 0.080(2) 0.067(2) 0.0278(16) -0.003(2) 0.0021(15) -0.0017(16)
C23 0.0454(16) 0.065(2) 0.0366(15) 0.0092(15) 0.0049(12) 0.0055(14)

loop_
_atom_type_symbol
_atom_type_description
_atom_type_scat_dispersion_real
_atom_type_scat_dispersion_imag
_atom_type_scat_source
C C 0.0033 0.0016
;
International Tables for Crystallography
(1992, Vol. C, Tables 4.2.6.8 and 6.1.1.4)
;
H H 0.0000 0.0000
;
International Tables for Crystallography
(1992, Vol. C, Table 6.1.1.4)
;
Au Au -2.0133 8.8022
;
International Tables for Crystallography
(1992, Vol. C, Tables 4.2.6.8 and 6.1.1.4)
;
Cl Cl 0.1484 0.1585
;
International Tables for Crystallography
(1992, Vol. C, Tables 4.2.6.8 and 6.1.1.4)
;
N N 0.0061 0.0033
;
International Tables for Crystallography
(1992, Vol. C, Tables 4.2.6.8 and 6.1.1.4)
;
Se Se -0.0929 2.2259
;
International Tables for Crystallography
(1992, Vol. C, Tables 4.2.6.8 and 6.1.1.4)
;

loop_
_geom_angle_atom_site_label_1
_geom_angle_atom_site_label_2
_geom_angle_atom_site_label_3
_geom_angle
_geom_angle_publ_flag
Se1 Au1 Cl1 173.32(4) yes
Au1 Se1 C1 105.38(8) yes
C1 N2 C3 111.1(2) yes
C1 N2 C6 127.6(2) yes
C3 N2 C6 120.4(2) yes
C1 N5 C4 111.3(2) yes
C1 N5 C15 123.9(2) yes
C4 N5 C15 124.8(2) yes
Se1 C1 N2 129.66(18) yes
Se1 C1 N5 119.13(19) yes
N2 C1 N5 111.2(2) yes
N2 C3 C4 103.4(2) yes
N5 C4 C3 103.1(2) yes
N2 C6 C7 118.84(18) yes
N2 C6 C11 118.6(2) yes
C7 C6 C11 122.4(2) yes
C6 C7 C8 117.4(2) yes
C6 C7 C12 121.9(2) yes
C8 C7 C12 120.6(2) yes
C7 C8 C9 121.6(2) yes
C8 C9 C10 119.0(2) yes
C8 C9 C13 120.4(2) yes
C10 C9 C13 120.6(2) yes
C9 C10 C11 121.9(2) yes
C6 C11 C10 117.6(2) yes
C6 C11 C14 121.8(2) yes
C10 C11 C14 120.6(2) yes
N5 C15 C16 118.5(3) yes
N5 C15 C20 119.3(2) yes
C16 C15 C20 122.2(3) yes
C15 C16 C17 117.4(3) yes
C15 C16 C21 121.3(3) yes
C17 C16 C21 121.4(3) yes
C16 C17 C18 122.3(3) yes
C17 C18 C19 118.1(3) yes
C17 C18 C22 121.5(3) yes
C19 C18 C22 120.4(3) yes
C18 C19 C20 122.4(3) yes
C15 C20 C19 117.7(2) yes
C15 C20 C23 121.7(2) yes
C19 C20 C23 120.6(2) yes
N2 C3 H3A 111.086 no
N2 C3 H3B 111.090 no
C4 C3 H3A 111.084 no
C4 C3 H3B 111.093 no
H3A C3 H3B 109.057 no
N5 C4 H4A 111.168 no
N5 C4 H4B 111.167 no
C3 C4 H4A 111.135 no
C3 C4 H4B 111.140 no
H4A C4 H4B 109.098 no
C7 C8 H8 119.179 no
C9 C8 H8 119.199 no
C9 C10 H10 119.061 no
C11 C10 H10 119.058 no
C7 C12 H12A 109.461 no
C7 C12 H12B 109.461 no
C7 C12 H12C 109.467 no
H12A C12 H12B 109.475 no
H12A C12 H12C 109.484 no
H12B C12 H12C 109.479 no
C9 C13 H13A 109.491 no
C9 C13 H13B 109.464 no
C9 C13 H13C 109.483 no
H13A C13 H13B 109.462 no
H13A C13 H13C 109.471 no
H13B C13 H13C 109.457 no
C11 C14 H14A 109.480 no
C11 C14 H14B 109.481 no
C11 C14 H14C 109.454 no
H14A C14 H14B 109.486 no
H14A C14 H14C 109.461 no
H14B C14 H14C 109.465 no
C16 C17 H17 118.865 no
C18 C17 H17 118.872 no
C18 C19 H19 118.784 no
C20 C19 H19 118.799 no
C16 C21 H21A 109.478 no
C16 C21 H21B 109.476 no
C16 C21 H21C 109.478 no
H21A C21 H21B 109.468 no
H21A C21 H21C 109.457 no
H21B C21 H21C 109.470 no
C18 C22 H22A 109.476 no
C18 C22 H22B 109.485 no
C18 C22 H22C 109.474 no
H22A C22 H22B 109.460 no
H22A C22 H22C 109.467 no
H22B C22 H22C 109.465 no
C20 C23 H23A 109.473 no
C20 C23 H23B 109.482 no
C20 C23 H23C 109.469 no
H23A C23 H23B 109.471 no
H23A C23 H23C 109.467 no
H23B C23 H23C 109.466 no

loop_
_geom_bond_atom_site_label_1
_geom_bond_atom_site_label_2
_geom_bond_distance
_geom_bond_publ_flag
Au1 Se1 2.3599(8) yes
Au1 Cl1 2.2753(9) yes
Se1 C1 1.868(3) yes
N2 C1 1.325(3) yes
N2 C3 1.479(4) yes
N2 C6 1.443(3) yes
N5 C1 1.338(3) yes
N5 C4 1.473(4) yes
N5 C15 1.432(4) yes
C3 C4 1.522(4) yes
C6 C7 1.400(3) yes
C6 C11 1.394(3) yes
C7 C8 1.390(4) yes
C7 C12 1.504(3) yes
C8 C9 1.391(4) yes
C9 C10 1.379(3) yes
C9 C13 1.511(4) yes
C10 C11 1.390(3) yes
C11 C14 1.502(4) yes
C15 C16 1.405(4) yes
C15 C20 1.388(4) yes
C16 C17 1.389(4) yes
C16 C21 1.501(4) yes
C17 C18 1.384(5) yes
C18 C19 1.388(4) yes
C18 C22 1.513(4) yes
C19 C20 1.386(4) yes
C20 C23 1.508(4) yes
C3 H3A 0.990 no
C3 H3B 0.990 no
C4 H4A 0.990 no
C4 H4B 0.990 no
C8 H8 0.950 no
C10 H10 0.950 no
C12 H12A 0.980 no
C12 H12B 0.980 no
C12 H12C 0.980 no
C13 H13A 0.980 no
C13 H13B 0.980 no
C13 H13C 0.980 no
C14 H14A 0.980 no
C14 H14B 0.980 no
C14 H14C 0.980 no
C17 H17 0.950 no
C19 H19 0.950 no
C21 H21A 0.980 no
C21 H21B 0.980 no
C21 H21C 0.980 no
C22 H22A 0.980 no
C22 H22B 0.980 no
C22 H22C 0.980 no
C23 H23A 0.980 no
C23 H23B 0.980 no
C23 H23C 0.980 no

loop_
_geom_contact_atom_site_label_1
_geom_contact_atom_site_label_2
_geom_contact_distance
_geom_contact_publ_flag
_geom_contact_site_symmetry_2
Au1 N2 3.571(2) no .
Au1 C6 3.085(2) no .
Au1 C7 3.323(3) no .
Au1 C11 3.394(2) no .
Se1 C6 3.423(2) no .
Se1 C15 3.079(3) no .
Se1 C20 3.560(3) no .
N2 C12 2.893(3) no .
N2 C14 2.877(3) no .
N2 C15 3.566(4) no .
N5 C6 3.589(3) no .
N5 C21 2.868(4) no .
N5 C23 2.882(4) no .
C1 C7 3.222(4) no .
C1 C11 3.482(3) no .
C1 C12 3.245(4) no .
C1 C16 3.304(4) no .
C1 C20 3.276(4) no .
C1 C21 3.497(4) no .
C1 C23 3.454(4) no .
C3 C7 3.419(4) no .
C3 C11 3.268(4) no .
C3 C14 3.391(4) no .
C4 C16 3.394(4) no .
C4 C20 3.445(4) no .
C4 C21 3.503(4) no .
C6 C9 2.766(3) no .
C7 C10 2.789(3) no .
C8 C11 2.788(3) no .
C15 C18 2.776(4) no .
C16 C19 2.780(4) no .
C17 C20 2.783(4) no .
Cl1 C14 3.533(3) no 1_565
C14 Cl1 3.533(3) no 1_545
C18 C18 3.531(4) no 3_565
Au1 H12C 3.4889 no .
Se1 H12C 3.0661 no .
Se1 H21C 3.4603 no .
Se1 H23A 3.2037 no .
N2 H4A 3.0308 no .
N2 H4B 3.0196 no .
N2 H12B 2.7681 no .
N2 H12C 2.9177 no .
N2 H14A 3.1631 no .
N2 H14C 2.5406 no .
N5 H3A 3.0212 no .
N5 H3B 3.0102 no .
N5 H21A 2.9073 no .
N5 H21C 2.7260 no .
N5 H23A 2.9072 no .
N5 H23C 2.7605 no .
C1 H3A 2.9809 no .
C1 H3B 2.9666 no .
C1 H4A 2.9828 no .
C1 H4B 2.9800 no .
C1 H12B 3.1879 no .
C1 H12C 2.8589 no .
C1 H14C 3.1431 no .
C1 H21C 2.9734 no .
C1 H23A 3.0768 no .
C1 H23C 3.4594 no .
C3 H12B 3.1719 no .
C3 H14A 3.2360 no .
C3 H14C 3.1351 no .
C4 H21A 3.1040 no .
C4 H21C 3.4789 no .
C4 H23C 3.1086 no .
C6 H3A 2.7379 no .
C6 H3B 2.8772 no .
C6 H8 3.2462 no .
C6 H10 3.2412 no .
C6 H12A 3.3266 no .
C6 H12B 2.7654 no .
C6 H12C 2.8126 no .
C6 H14A 2.9679 no .
C6 H14B 3.2762 no .
C6 H14C 2.6347 no .
C7 H3A 3.2773 no .
C8 H10 3.2423 no .
C8 H12A 2.5549 no .
C8 H12B 3.1578 no .
C8 H12C 3.1143 no .
C8 H13A 2.8388 no .
C8 H13B 3.3040 no .
C8 H13C 2.6960 no .
C10 H8 3.2413 no .
C10 H13A 3.0675 no .
C10 H13B 2.5619 no .
C10 H13C 3.1883 no .
C10 H14A 2.9548 no .
C10 H14B 2.6063 no .
C10 H14C 3.2594 no .
C11 H3A 3.5612 no .
C11 H3B 3.1793 no .
C12 H3A 3.4042 no .
C12 H8 2.6612 no .
C12 H21C 3.2979 no .
C13 H8 2.6602 no .
C13 H10 2.6517 no .
C14 H3B 2.9336 no .
C14 H10 2.6558 no .
C15 H4A 2.8680 no .
C15 H4B 2.8544 no .
C15 H17 3.2476 no .
C15 H19 3.2316 no .
C15 H21A 2.8193 no .
C15 H21B 3.3233 no .
C15 H21C 2.7430 no .
C15 H23A 2.8201 no .
C15 H23B 3.3145 no .
C15 H23C 2.7416 no .
C16 H4B 3.2824 no .
C17 H19 3.2334 no .
C17 H21A 3.1117 no .
C17 H21B 2.5665 no .
C17 H21C 3.1687 no .
C17 H22A 2.5815 no .
C17 H22B 3.0904 no .
C17 H22C 3.1970 no .
C19 H17 3.2343 no .
C19 H22A 3.3052 no .
C19 H22B 2.8305 no .
C19 H22C 2.7047 no .
C19 H23A 3.0887 no .
C19 H23B 2.5588 no .
C19 H23C 3.1776 no .
C20 H4A 3.3756 no .
C21 H4B 3.1011 no .
C21 H17 2.6675 no .
C22 H17 2.6721 no .
C22 H19 2.6540 no .
C23 H4A 3.3016 no .
C23 H19 2.6525 no .
H3A H4A 2.7524 no .
H3A H4B 2.2353 no .
H3A H12B 2.7316 no .
H3B H4A 2.2354 no .
H3B H4B 2.7602 no .
H3B H14A 2.5545 no .
H3B H14C 2.7507 no .
H4A H23C 2.5725 no .
H4B H21A 2.4707 no .
H4B H21C 3.2259 no .
H8 H12A 2.3363 no .
H8 H12B 3.3591 no .
H8 H12C 3.2839 no .
H8 H13A 2.8280 no .
H8 H13B 3.5808 no .
H8 H13C 2.5865 no .
H10 H13A 3.2102 no .
H10 H13B 2.3430 no .
H10 H13C 3.4028 no .
H10 H14A 3.0278 no .
H10 H14B 2.4300 no .
H10 H14C 3.5155 no .
H12B H21C 2.9715 no .
H12C H21C 2.7329 no .
H17 H21A 3.2809 no .
H17 H21B 2.3499 no .
H17 H21C 3.3733 no .
H17 H22A 2.3681 no .
H17 H22B 3.2398 no .
H17 H22C 3.4145 no .
H19 H22A 3.5773 no .
H19 H22B 2.8044 no .
H19 H22C 2.5967 no .
H19 H23A 3.2477 no .
H19 H23B 2.3332 no .
H19 H23C 3.3749 no .
Au1 H3A 3.2308 no 4_575
Au1 H4A 3.1794 no 1_565
Au1 H4B 3.4473 no 4_575
Au1 H12B 3.2383 no 4_575
Au1 H23C 2.8734 no 1_565
Se1 H12B 3.4865 no 4_575
Se1 H21A 3.3226 no 4_575
Se1 H22A 3.0590 no 3_575
Cl1 H3A 2.8114 no 4_575
Cl1 H3B 3.3037 no 1_565
Cl1 H4B 3.4821 no 4_575
Cl1 H8 3.0328 no 4_585
Cl1 H10 3.1576 no 7_575
Cl1 H12A 3.1424 no 4_585
Cl1 H13B 3.2719 no 7_575
Cl1 H14A 3.1855 no 1_565
Cl1 H14C 3.0363 no 1_565
Cl1 H23C 3.3349 no 1_565
C3 H8 3.5303 no 1_545
C6 H13C 3.0755 no 6_545
C7 H13C 3.3862 no 6_545
C7 H14B 3.5539 no 4_475
C8 H3B 3.4059 no 1_565
C8 H13A 3.5402 no 6_545
C8 H13C 3.3923 no 6_545
C8 H14B 3.3174 no 4_475
C9 H10 3.4663 no 7_575
C9 H13A 3.4356 no 6_545
C9 H13C 3.1229 no 6_545
C10 H10 3.2891 no 7_575
C10 H13A 3.5782 no 7_575
C10 H13B 3.1844 no 7_575
C10 H13C 2.7876 no 6_545
C11 H13B 3.5255 no 7_575
C11 H13C 2.7743 no 6_545
C12 H4A 3.5424 no 1_565
C12 H14C 3.0508 no 4_475
C12 H23A 3.0370 no 4_475
C13 H3A 3.5530 no 6_555
C13 H10 3.1068 no 7_575
C13 H14B 2.8889 no 7_575
C14 H8 3.5416 no 4_575
C14 H12A 3.3127 no 4_575
C14 H12B 3.5871 no 4_575
C14 H13A 3.3074 no 7_575
C14 H13B 3.3889 no 7_575
C14 H13C 3.4719 no 6_545
C14 H14A 3.4339 no 7_565
C15 H22B 2.9362 no 3_565
C16 H22B 2.9319 no 3_565
C17 H22B 2.9922 no 3_565
C18 H22B 3.0816 no 3_565
C19 H19 3.3866 no 2_555
C19 H22B 3.0663 no 3_565
C19 H22C 3.4610 no 2_555
C20 H22B 3.0215 no 3_565
C21 H22C 3.3279 no 3_575
C22 H19 3.5474 no 2_555
C22 H21C 3.4821 no 3_575
C22 H23B 3.3448 no 2_555
C23 H4B 3.3608 no 4_565
C23 H12A 3.3687 no 4_575
C23 H21A 3.4799 no 4_565
C23 H22C 3.3527 no 2_555
H3A Au1 3.2308 no 4_475
H3A Cl1 2.8114 no 4_475
H3A C13 3.5530 no 6_545
H3A H8 3.4049 no 1_545
H3A H13B 2.9051 no 6_545
H3A H13C 3.3036 no 6_545
H3B Cl1 3.3037 no 1_545
H3B C8 3.4059 no 1_545
H3B H8 2.9834 no 1_545
H3B H13A 3.2118 no 1_545
H3B H13C 3.4833 no 6_545
H4A Au1 3.1794 no 1_545
H4A C12 3.5424 no 1_545
H4A H8 3.5936 no 1_545
H4A H12A 3.3788 no 1_545
H4A H12C 3.0769 no 1_545
H4B Au1 3.4473 no 4_475
H4B Cl1 3.4821 no 4_475
H4B C23 3.3608 no 4_465
H4B H12A 3.3885 no 1_545
H4B H12C 3.5842 no 1_545
H4B H23A 3.4477 no 4_465
H4B H23B 2.8844 no 4_465
H4B H23C 3.2166 no 4_465
H8 Cl1 3.0328 no 4_485
H8 C3 3.5303 no 1_565
H8 C14 3.5416 no 4_475
H8 H3A 3.4049 no 1_565
H8 H3B 2.9834 no 1_565
H8 H4A 3.5936 no 1_565
H8 H14B 3.1313 no 4_475
H8 H14C 3.2165 no 4_475
H10 Cl1 3.1576 no 7_575
H10 C9 3.4663 no 7_575
H10 C10 3.2891 no 7_575
H10 C13 3.1068 no 7_575
H10 H10 2.8092 no 7_575
H10 H13A 2.8423 no 7_575
H10 H13B 2.7175 no 7_575
H10 H13C 3.1667 no 6_545
H10 H14A 3.5617 no 7_565
H12A Cl1 3.1424 no 4_485
H12A C14 3.3127 no 4_475
H12A C23 3.3687 no 4_475
H12A H4A 3.3788 no 1_565
H12A H4B 3.3885 no 1_565
H12A H14B 3.3430 no 4_475
H12A H14C 2.4755 no 4_475
H12A H23A 2.5862 no 4_475
H12A H23C 3.4125 no 4_475
H12B Au1 3.2383 no 4_475
H12B Se1 3.4865 no 4_475
H12B C14 3.5871 no 4_475
H12B H14B 3.4847 no 4_475
H12B H14C 2.8948 no 4_475
H12B H23A 3.1538 no 4_475
H12C H4A 3.0769 no 1_565
H12C H4B 3.5842 no 1_565
H12C H23A 2.8829 no 4_475
H13A C8 3.5402 no 6_555
H13A C9 3.4356 no 6_555
H13A C10 3.5782 no 7_575
H13A C14 3.3074 no 7_575
H13A H3B 3.2118 no 1_565
H13A H10 2.8423 no 7_575
H13A H13C 3.5594 no 6_555
H13A H14A 2.8394 no 1_565
H13A H14B 2.3513 no 7_575
H13B Cl1 3.2719 no 7_575
H13B C10 3.1844 no 7_575
H13B C11 3.5255 no 7_575
H13B C14 3.3889 no 7_575
H13B H3A 2.9051 no 6_555
H13B H10 2.7175 no 7_575
H13B H14B 2.5947 no 7_575
H13C C6 3.0755 no 6_555
H13C C7 3.3862 no 6_555
H13C C8 3.3923 no 6_555
H13C C9 3.1229 no 6_555
H13C C10 2.7876 no 6_555
H13C C11 2.7743 no 6_555
H13C C14 3.4719 no 6_555
H13C H3A 3.3036 no 6_555
H13C H3B 3.4833 no 6_555
H13C H10 3.1667 no 6_555
H13C H13A 3.5594 no 6_545
H13C H14A 3.0892 no 6_555
H13C H14B 3.4003 no 7_575
H14A Cl1 3.1855 no 1_545
H14A C14 3.4339 no 7_565
H14A H10 3.5617 no 7_565
H14A H13A 2.8394 no 1_545
H14A H13C 3.0892 no 6_545
H14A H14A 3.0408 no 7_565
H14A H14B 2.9362 no 7_565
H14B C7 3.5539 no 4_575
H14B C8 3.3174 no 4_575
H14B C13 2.8889 no 7_575
H14B H8 3.1313 no 4_575
H14B H12A 3.3430 no 4_575
H14B H12B 3.4847 no 4_575
H14B H13A 2.3513 no 7_575
H14B H13B 2.5947 no 7_575
H14B H13C 3.4003 no 7_575
H14B H14A 2.9362 no 7_565
H14C Cl1 3.0363 no 1_545
H14C C12 3.0508 no 4_575
H14C H8 3.2165 no 4_575
H14C H12A 2.4755 no 4_575
H14C H12B 2.8948 no 4_575
H17 H19 3.5816 no 3_565
H17 H21B 3.2707 no 2_455
H17 H22B 3.5287 no 3_565
H19 C19 3.3866 no 2_555
H19 C22 3.5474 no 2_555
H19 H17 3.5816 no 3_565
H19 H19 2.5236 no 2_555
H19 H22B 3.5523 no 2_555
H19 H22C 2.8636 no 2_555
H21A Se1 3.3226 no 4_475
H21A C23 3.4799 no 4_465
H21A H22B 3.5806 no 3_565
H21A H23B 2.7348 no 4_465
H21A H23C 3.3587 no 4_465
H21B H17 3.2707 no 2_455
H21B H21B 3.5752 no 2_455
H21B H22C 2.9770 no 3_575
H21C C22 3.4821 no 3_575
H21C H22A 3.1648 no 3_575
H21C H22C 2.8965 no 3_575
H21C H23A 3.4662 no 4_475
H22A Se1 3.0590 no 3_575
H22A H21C 3.1648 no 3_575
H22B C15 2.9362 no 3_565
H22B C16 2.9319 no 3_565
H22B C17 2.9922 no 3_565
H22B C18 3.0816 no 3_565
H22B C19 3.0663 no 3_565
H22B C20 3.0215 no 3_565
H22B H17 3.5287 no 3_565
H22B H19 3.5523 no 2_555
H22B H21A 3.5806 no 3_565
H22B H23B 3.0306 no 2_555
H22C C19 3.4610 no 2_555
H22C C21 3.3279 no 3_575
H22C C23 3.3527 no 2_555
H22C H19 2.8636 no 2_555
H22C H21B 2.9770 no 3_575
H22C H21C 2.8965 no 3_575
H22C H23A 3.2445 no 2_555
H22C H23B 2.7679 no 2_555
H23A C12 3.0370 no 4_575
H23A H4B 3.4477 no 4_565
H23A H12A 2.5862 no 4_575
H23A H12B 3.1538 no 4_575
H23A H12C 2.8829 no 4_575
H23A H21C 3.4662 no 4_575
H23A H22C 3.2445 no 2_555
H23B C22 3.3448 no 2_555
H23B H4B 2.8844 no 4_565
H23B H21A 2.7348 no 4_565
H23B H22B 3.0306 no 2_555
H23B H22C 2.7679 no 2_555
H23C Au1 2.8734 no 1_545
H23C Cl1 3.3349 no 1_545
H23C H4B 3.2166 no 4_565
H23C H12A 3.4125 no 4_575
H23C H21A 3.3587 no 4_565

loop_
_geom_torsion_atom_site_label_1
_geom_torsion_atom_site_label_2
_geom_torsion_atom_site_label_3
_geom_torsion_atom_site_label_4
_geom_torsion
_geom_torsion_publ_flag
Au1 Se1 C1 N2 5.2(2) no
Au1 Se1 C1 N5 -173.34(13) no
C1 N2 C3 C4 -1.2(3) no
C3 N2 C1 Se1 -177.47(19) no
C3 N2 C1 N5 1.2(3) no
C1 N2 C6 C7 72.1(3) no
C1 N2 C6 C11 -113.3(2) no
C6 N2 C1 Se1 13.4(3) no
C6 N2 C1 N5 -167.94(18) no
C3 N2 C6 C7 -96.1(2) no
C3 N2 C6 C11 78.5(3) no
C6 N2 C3 C4 168.76(17) no
C1 N5 C4 C3 -0.2(3) no
C4 N5 C1 Se1 178.23(17) no
C4 N5 C1 N2 -0.6(3) no
C1 N5 C15 C16 -90.9(3) no
C1 N5 C15 C20 87.2(3) no
C15 N5 C1 Se1 -3.2(3) no
C15 N5 C1 N2 178.0(2) no
C4 N5 C15 C16 87.5(3) no
C4 N5 C15 C20 -94.4(3) no
C15 N5 C4 C3 -178.8(2) no
N2 C3 C4 N5 0.8(2) no
N2 C6 C7 C8 175.74(18) no
N2 C6 C7 C12 -4.4(3) no
N2 C6 C11 C10 -175.19(18) no
N2 C6 C11 C14 4.7(3) no
C7 C6 C11 C10 -0.7(3) no
C7 C6 C11 C14 179.1(2) no
C11 C6 C7 C8 1.3(3) no
C11 C6 C7 C12 -178.8(2) no
C6 C7 C8 C9 -1.0(4) no
C12 C7 C8 C9 179.2(2) no
C7 C8 C9 C10 0.1(4) no
C7 C8 C9 C13 -179.5(2) no
C8 C9 C10 C11 0.5(4) no
C13 C9 C10 C11 -179.9(2) no
C9 C10 C11 C6 -0.2(4) no
C9 C10 C11 C14 179.9(2) no
N5 C15 C16 C17 176.81(19) no
N5 C15 C16 C21 -2.3(4) no
N5 C15 C20 C19 -177.32(19) no
N5 C15 C20 C23 1.0(4) no
C16 C15 C20 C19 0.6(4) no
C16 C15 C20 C23 178.9(2) no
C20 C15 C16 C17 -1.2(4) no
C20 C15 C16 C21 179.7(2) no
C15 C16 C17 C18 0.7(4) no
C21 C16 C17 C18 179.8(2) no
C16 C17 C18 C19 0.3(4) no
C16 C17 C18 C22 -179.5(2) no
C17 C18 C19 C20 -0.8(4) no
C22 C18 C19 C20 178.9(3) no
C18 C19 C20 C15 0.4(4) no
C18 C19 C20 C23 -177.9(2) no
